data_7705301
loop_
_publ_author_name
'Exp\'osito, J Emilio'
'Aull\'on, Gabriel'
'Bardaj\'i, Manuel'
'Miguel, Jes\'us A'
'Espinet, Pablo'

_publ_section_title
;
 Fluorescent perylenylpyridine complexes: an experimental and theoretical
 study.
;
_journal_issue 38
_journal_name_full 'Dalton transactions (Cambridge, England : 2003)'
_journal_page_first 13326
_journal_page_last 13338
_journal_paper_doi 10.1039/d0dt02494e
_journal_volume 49
_journal_year 2020
_chemical_absolute_configuration ad
_chemical_formula_moiety 'C28 H19 N O Pd S2'
_chemical_formula_sum 'C28 H19 N O Pd S2'
_chemical_formula_weight 555.96
_space_group_crystal_system orthorhombic
_space_group_IT_number 33
_space_group_name_Hall 'P 2c -2n'
_space_group_name_H-M_alt 'P n a 21'
_atom_sites_solution_hydrogens geom
_atom_sites_solution_primary direct
_audit_creation_date 2020-07-08
_audit_creation_method
;
Olex2 1.2
(compiled 2018.05.29 svn.r3508 for OlexSys, GUI svn.r5506)
;
_audit_update_record
;
2020-07-10 deposited with the CCDC.	2020-08-28 downloaded from the CCDC.
;
_cell_angle_alpha 90
_cell_angle_beta 90
_cell_angle_gamma 90
_cell_formula_units_Z 4
_cell_length_a 19.8850(4)
_cell_length_b 15.3326(3)
_cell_length_c 7.25084(18)
_cell_measurement_reflns_used 3715
_cell_measurement_temperature 293(2)
_cell_measurement_theta_max 29.2776
_cell_measurement_theta_min 2.4366
_cell_volume 2210.70(8)
_computing_cell_refinement
;
CrysAlisPro, Oxford Diffraction Ltd.,
Version 1.171.34.44 (release 25-10-2010 CrysAlis171 .NET)
(compiled Oct 25 2010,18:11:34)
;
_computing_data_collection
;
CrysAlisPro, Oxford Diffraction Ltd.,
Version 1.171.34.44 (release 25-10-2010 CrysAlis171 .NET)
(compiled Oct 25 2010,18:11:34)
;
_computing_data_reduction
;
CrysAlisPro, Oxford Diffraction Ltd.,
Version 1.171.34.44 (release 25-10-2010 CrysAlis171 .NET)
(compiled Oct 25 2010,18:11:34)
;
_computing_molecular_graphics 'Olex2 (Dolomanov et al., 2009)'
_computing_publication_material 'Olex2 (Dolomanov et al., 2009)'
_computing_structure_refinement 'ShelXL (Sheldrick, 2015)'
_computing_structure_solution 'SIR2004 (Burla et al.,  2007)'
_diffrn_ambient_temperature 293(2)
_diffrn_detector_area_resol_mean 10.4757
_diffrn_measured_fraction_theta_full 0.999
_diffrn_measured_fraction_theta_max 0.863
_diffrn_measurement_details
;
#__ type_ start__ end____ width___ exp.time_
  1 omega  -15.00   58.00   1.0000    5.0900
omega____ theta____ kappa____ phi______ frames
    -       12.4346    0.0000  -60.0000 73

#__ type_ start__ end____ width___ exp.time_
  2 omega    9.00   36.00   1.0000    5.0900
omega____ theta____ kappa____ phi______ frames
    -       12.4346 -123.0000   20.0000 27

#__ type_ start__ end____ width___ exp.time_
  3 omega  -71.00  -25.00   1.0000    5.0900
omega____ theta____ kappa____ phi______ frames
    -       12.4346    0.0000  -60.0000 46
;
_diffrn_measurement_device_type 'SuperNova, Dual, Cu at zero, Atlas'
_diffrn_measurement_method '\w scans'
_diffrn_orient_matrix_UB_11 0.0172633000
_diffrn_orient_matrix_UB_12 -0.0285468000
_diffrn_orient_matrix_UB_13 -0.0606680000
_diffrn_orient_matrix_UB_21 0.0310395000
_diffrn_orient_matrix_UB_22 0.0122425000
_diffrn_orient_matrix_UB_23 0.0407112000
_diffrn_orient_matrix_UB_31 -0.0032749000
_diffrn_orient_matrix_UB_32 -0.0342552000
_diffrn_orient_matrix_UB_33 0.0651209000
_diffrn_radiation_monochromator mirror
_diffrn_radiation_type MoK\a
_diffrn_radiation_wavelength 0.71073
_diffrn_reflns_av_R_equivalents 0.0294
_diffrn_reflns_av_unetI/netI 0.0379
_diffrn_reflns_Laue_measured_fraction_full 0.999
_diffrn_reflns_Laue_measured_fraction_max 0.863
_diffrn_reflns_limit_h_max 25
_diffrn_reflns_limit_h_min -18
_diffrn_reflns_limit_k_max 14
_diffrn_reflns_limit_k_min -20
_diffrn_reflns_limit_l_max 6
_diffrn_reflns_limit_l_min -9
_diffrn_reflns_number 8215
_diffrn_reflns_point_group_measured_fraction_full 0.757
_diffrn_reflns_point_group_measured_fraction_max 0.624
_diffrn_reflns_theta_full 26.000
_diffrn_reflns_theta_max 29.342
_diffrn_reflns_theta_min 2.441
_diffrn_source 'SuperNova (Mo) X-ray Source'
_exptl_absorpt_coefficient_mu 1.051
_exptl_absorpt_correction_T_max 0.925
_exptl_absorpt_correction_T_min 0.881
_exptl_absorpt_correction_type analytical
_exptl_absorpt_process_details
;
CrysAlisPro, Oxford Diffraction Ltd.,
Version 1.171.34.44 (release 25-10-2010 CrysAlis171 .NET)
(compiled Oct 25 2010,18:11:34)
Analytical numeric absorption correction using a multifaceted crystal
			model based on expressions derived by R.C. Clark & J.S. Reid.
(Clark, R. C. & Reid, J. S. (1995). Acta Cryst. A51, 887-897)
;
_exptl_crystal_density_diffrn 1.670
_exptl_crystal_description block
_exptl_crystal_F_000 1120
_exptl_crystal_size_max 0.2969
_exptl_crystal_size_mid 0.2528
_exptl_crystal_size_min 0.1921
_refine_diff_density_max 0.274
_refine_diff_density_min -0.602
_refine_diff_density_rms 0.079
_refine_ls_abs_structure_details
;
 Refined as an inversion twin.
;
_refine_ls_abs_structure_Flack 0.23(4)
_refine_ls_extinction_method none
_refine_ls_goodness_of_fit_ref 1.068
_refine_ls_hydrogen_treatment constr
_refine_ls_matrix_type full
_refine_ls_number_parameters 301
_refine_ls_number_reflns 3776
_refine_ls_number_restraints 1
_refine_ls_restrained_S_all 1.068
_refine_ls_R_factor_all 0.0416
_refine_ls_R_factor_gt 0.0308
_refine_ls_shift/su_max 0.001
_refine_ls_shift/su_mean 0.000
_refine_ls_structure_factor_coef Fsqd
_refine_ls_weighting_details 'w=1/[\s^2^(Fo^2^)+(0.0283P)^2^] where P=(Fo^2^+2Fc^2^)/3'
_refine_ls_weighting_scheme calc
_refine_ls_wR_factor_gt 0.0608
_refine_ls_wR_factor_ref 0.0675
_reflns_Friedel_coverage 0.345
_reflns_Friedel_fraction_full 0.470
_reflns_Friedel_fraction_max 0.346
_reflns_number_gt 3205
_reflns_number_total 3776
_reflns_threshold_expression 'I > 2\s(I)'
_cod_data_source_file d0dt02494e2.cif
_cod_data_source_block 8
_cod_depositor_comments 'Adding full bibliography for 7705296--7705301.cif.'
_cod_database_code 7705301
_shelx_shelxl_version_number 2018/3
_chemical_oxdiff_formula 'C28 H19 N O S2 Pd'
_chemical_oxdiff_usercomment THF/hexano
_shelx_space_group_comment
;
The symmetry employed for this shelxl refinement is uniquely defined
by the following loop, which should always be used as a source of
symmetry information in preference to the above space-group names.
They are only intended as comments.
;
_reflns_odcompleteness_completeness 99.85
_reflns_odcompleteness_iscentric 1
_reflns_odcompleteness_theta 26.32
_olex2_refinement_description
;
1. Twinned data refinement
 Scales: 0.77(4)
 0.23(4)
2. Fixed Uiso
 At 1.2 times of:
  All C(H) groups
 At 1.5 times of:
  All C(H,H,H) groups
3.a Aromatic/amide H refined with riding coordinates:
 C3(H3), C7(H7), C8(H8), C9(H9), C20(H20), C19(H19), C18(H18), C16(H16),
 C15(H15), C14(H14), C22(H22), C24(H24), C25(H25)
3.b Idealised Me refined as rotating group:
 C26(H26A,H26B,H26C), C28(H28A,H28B,H28C)
;
_olex2_submission_special_instructions 'No special instructions were received'

loop_
_space_group_symop_operation_xyz
'x, y, z'
'-x, -y, z+1/2'
'x+1/2, -y+1/2, z'
'-x+1/2, y+1/2, z+1/2'

loop_
_atom_site_label
_atom_site_type_symbol
_atom_site_fract_x
_atom_site_fract_y
_atom_site_fract_z
_atom_site_U_iso_or_equiv
_atom_site_adp_type
_atom_site_occupancy
_atom_site_site_symmetry_order
_atom_site_calc_flag
_atom_site_refinement_flags_posn
_atom_site_refinement_flags_adp
_atom_site_refinement_flags_occupancy
_atom_site_disorder_assembly
_atom_site_disorder_group
Pd1 Pd 0.53722(2) 0.76640(2) 0.51163(10) 0.03473(11) Uani 1 1 d . . . . .
N1 N 0.62225(16) 0.8376(2) 0.4751(6) 0.0344(11) Uani 1 1 d . . . . .
C2 C 0.4972(2) 0.8834(2) 0.4715(7) 0.0323(13) Uani 1 1 d . . . . .
S2 S 0.57476(6) 0.61721(8) 0.5701(2) 0.0518(5) Uani 1 1 d . . . . .
S1 S 0.44031(6) 0.68381(7) 0.5334(3) 0.0486(4) Uani 1 1 d . . . . .
C3 C 0.4285(2) 0.9006(2) 0.4592(7) 0.0367(13) Uani 1 1 d . . . . .
H3 H 0.398552 0.854196 0.469479 0.044 Uiso 1 1 calc R . . . .
C1 C 0.5433(2) 0.9518(3) 0.4591(6) 0.0320(12) Uani 1 1 d . . . . .
C6 C 0.5191(2) 1.0403(3) 0.4654(7) 0.0327(12) Uani 1 1 d . . . . .
C7 C 0.5611(2) 1.1128(2) 0.4984(10) 0.0388(11) Uani 1 1 d . . . . .
H7 H 0.607105 1.104372 0.513317 0.047 Uiso 1 1 calc R . . . .
C8 C 0.5352(2) 1.1952(2) 0.5086(16) 0.0458(11) Uani 1 1 d . . . . .
H8 H 0.563656 1.242006 0.531612 0.055 Uiso 1 1 calc R . . . .
C9 C 0.4673(2) 1.2097(3) 0.4851(13) 0.0458(18) Uani 1 1 d . . . . .
H9 H 0.451399 1.266734 0.486397 0.055 Uiso 1 1 calc R . . . .
C10 C 0.4223(2) 1.1423(3) 0.4599(7) 0.0368(12) Uani 1 1 d . . . . .
C5 C 0.4484(2) 1.0555(3) 0.4510(6) 0.0322(11) Uani 1 1 d . . . . .
C4 C 0.4029(2) 0.9830(3) 0.4327(7) 0.0315(10) Uani 1 1 d . . . . .
C13 C 0.3319(2) 0.9989(3) 0.3908(7) 0.0345(11) Uani 1 1 d . . . . .
C12 C 0.3066(2) 1.0862(3) 0.3983(7) 0.0357(12) Uani 1 1 d . . . . .
C11 C 0.3499(2) 1.1574(3) 0.4408(7) 0.0379(12) Uani 1 1 d . . . . .
C20 C 0.3213(3) 1.2398(3) 0.4554(9) 0.0521(17) Uani 1 1 d . . . . .
H20 H 0.348475 1.287090 0.484708 0.063 Uiso 1 1 calc R . . . .
C19 C 0.2528(3) 1.2531(3) 0.4271(10) 0.0621(19) Uani 1 1 d . . . . .
H19 H 0.235259 1.308959 0.440810 0.074 Uiso 1 1 calc R . . . .
C18 C 0.2113(3) 1.1871(4) 0.3803(9) 0.0564(16) Uani 1 1 d . . . . .
H18 H 0.165976 1.197957 0.358922 0.068 Uiso 1 1 calc R . . . .
C17 C 0.2370(3) 1.1010(3) 0.3637(7) 0.0418(13) Uani 1 1 d . . . . .
C16 C 0.1954(3) 1.0300(4) 0.3121(9) 0.0468(14) Uani 1 1 d . . . . .
H16 H 0.150081 1.039479 0.286801 0.056 Uiso 1 1 calc R . . . .
C15 C 0.2211(2) 0.9489(4) 0.2994(9) 0.0470(14) Uani 1 1 d . . . . .
H15 H 0.193515 0.903015 0.263156 0.056 Uiso 1 1 calc R . . . .
C14 C 0.2888(2) 0.9328(3) 0.3400(8) 0.0404(12) Uani 1 1 d . . . . .
H14 H 0.305045 0.876018 0.332458 0.048 Uiso 1 1 calc R . . . .
C21 C 0.6131(2) 0.9241(3) 0.4396(7) 0.0341(11) Uani 1 1 d . . . . .
C22 C 0.6684(2) 0.9728(3) 0.3786(7) 0.0387(12) Uani 1 1 d . . . . .
H22 H 0.662137 1.030725 0.344494 0.046 Uiso 1 1 calc R . . . .
C23 C 0.7321(2) 0.9368(3) 0.3678(7) 0.0418(13) Uani 1 1 d . . . . .
C24 C 0.7396(3) 0.8496(3) 0.4123(7) 0.0463(14) Uani 1 1 d . . . . .
H24 H 0.781853 0.823510 0.409238 0.056 Uiso 1 1 calc R . . . .
C25 C 0.6838(2) 0.8022(3) 0.4611(7) 0.0425(14) Uani 1 1 d . . . . .
H25 H 0.688852 0.742987 0.485495 0.051 Uiso 1 1 calc R . . . .
C26 C 0.7908(3) 0.9916(4) 0.3061(9) 0.0543(16) Uani 1 1 d . . . . .
H26A H 0.815889 0.960639 0.213866 0.081 Uiso 1 1 calc GR . . . .
H26B H 0.819361 1.003697 0.409734 0.081 Uiso 1 1 calc GR . . . .
H26C H 0.774555 1.045468 0.255319 0.081 Uiso 1 1 calc GR . . . .
C27 C 0.4921(2) 0.5973(3) 0.5658(7) 0.0401(13) Uani 1 1 d . . . . .
O1 O 0.46396(17) 0.5193(2) 0.5807(6) 0.0540(12) Uani 1 1 d . . . . .
C28 C 0.5072(3) 0.4434(3) 0.5951(10) 0.069(2) Uani 1 1 d . . . . .
H28A H 0.541676 0.454244 0.684807 0.103 Uiso 1 1 calc GR . . . .
H28B H 0.527486 0.431893 0.477450 0.103 Uiso 1 1 calc GR . . . .
H28C H 0.480977 0.393886 0.632424 0.103 Uiso 1 1 calc GR . . . .

loop_
_atom_site_aniso_label
_atom_site_aniso_U_11
_atom_site_aniso_U_22
_atom_site_aniso_U_33
_atom_site_aniso_U_23
_atom_site_aniso_U_13
_atom_site_aniso_U_12
Pd1 0.02730(17) 0.03074(15) 0.0462(2) -0.0010(3) -0.0002(3) 0.00073(11)
N1 0.0242(18) 0.0369(16) 0.042(3) -0.001(2) -0.0013(19) 0.0010(13)
C2 0.027(2) 0.0333(19) 0.036(4) -0.003(2) 0.001(2) -0.0007(16)
S2 0.0353(7) 0.0403(6) 0.0797(13) 0.0048(7) -0.0001(7) 0.0057(5)
S1 0.0304(6) 0.0366(5) 0.0789(12) -0.0002(9) 0.0047(9) -0.0004(4)
C3 0.034(3) 0.0280(19) 0.048(4) 0.002(2) 0.004(2) -0.0025(17)
C1 0.024(2) 0.038(2) 0.034(3) 0.001(2) -0.001(2) -0.0013(16)
C6 0.028(2) 0.033(2) 0.037(3) -0.001(2) 0.003(2) -0.0027(16)
C7 0.032(2) 0.040(2) 0.044(3) 0.001(4) -0.003(3) -0.0078(16)
C8 0.043(3) 0.0330(19) 0.061(3) 0.001(5) 0.000(4) -0.0111(17)
C9 0.047(3) 0.0306(19) 0.060(6) 0.000(4) 0.003(3) -0.0020(17)
C10 0.038(3) 0.033(2) 0.039(3) 0.004(2) 0.005(2) 0.0014(18)
C5 0.034(3) 0.032(2) 0.031(3) 0.003(2) 0.002(2) -0.0035(17)
C4 0.026(2) 0.034(2) 0.035(3) -0.003(2) 0.001(2) -0.0001(18)
C13 0.028(3) 0.041(2) 0.035(3) 0.003(2) 0.005(2) -0.003(2)
C12 0.031(3) 0.042(2) 0.034(3) 0.004(2) 0.004(2) 0.004(2)
C11 0.041(3) 0.037(2) 0.036(3) 0.002(2) 0.004(2) 0.004(2)
C20 0.052(3) 0.039(2) 0.066(5) -0.006(3) 0.003(3) 0.007(2)
C19 0.054(4) 0.047(3) 0.085(5) -0.003(3) 0.002(4) 0.024(3)
C18 0.038(3) 0.061(3) 0.070(5) 0.005(3) 0.003(3) 0.017(3)
C17 0.032(3) 0.055(3) 0.038(3) 0.005(3) 0.004(2) 0.007(2)
C16 0.025(3) 0.065(3) 0.051(4) 0.001(3) 0.004(3) 0.001(2)
C15 0.029(3) 0.061(3) 0.051(4) 0.004(3) -0.004(3) -0.006(2)
C14 0.027(3) 0.043(3) 0.051(3) 0.005(3) 0.000(2) -0.003(2)
C21 0.031(3) 0.040(2) 0.032(3) -0.002(2) 0.000(2) -0.0020(19)
C22 0.030(3) 0.047(3) 0.039(3) -0.004(2) 0.000(2) -0.010(2)
C23 0.029(3) 0.060(3) 0.037(3) -0.007(3) 0.000(2) -0.006(2)
C24 0.028(3) 0.058(3) 0.053(4) -0.003(3) -0.004(2) 0.008(2)
C25 0.029(2) 0.045(2) 0.054(4) -0.003(3) 0.000(2) 0.0037(19)
C26 0.030(3) 0.077(4) 0.055(4) 0.004(4) 0.009(3) -0.006(3)
C27 0.038(3) 0.037(2) 0.045(4) 0.004(2) 0.001(2) -0.0011(19)
O1 0.056(2) 0.0354(17) 0.071(3) 0.0025(18) 0.006(2) -0.0037(14)
C28 0.088(5) 0.037(3) 0.081(5) 0.010(3) 0.008(4) 0.003(3)

loop_
_atom_type_symbol
_atom_type_description
_atom_type_scat_dispersion_real
_atom_type_scat_dispersion_imag
_atom_type_scat_source
C C 0.0033 0.0016 'International Tables Vol C Tables 4.2.6.8 and 6.1.1.4'
H H 0.0000 0.0000 'International Tables Vol C Tables 4.2.6.8 and 6.1.1.4'
N N 0.0061 0.0033 'International Tables Vol C Tables 4.2.6.8 and 6.1.1.4'
O O 0.0106 0.0060 'International Tables Vol C Tables 4.2.6.8 and 6.1.1.4'
Pd Pd -0.9988 1.0072 'International Tables Vol C Tables 4.2.6.8 and 6.1.1.4'
S S 0.1246 0.1234 'International Tables Vol C Tables 4.2.6.8 and 6.1.1.4'

loop_
_exptl_crystal_face_index_h
_exptl_crystal_face_index_k
_exptl_crystal_face_index_l
_exptl_crystal_face_perp_dist
_exptl_oxdiff_crystal_face_indexfrac_h
_exptl_oxdiff_crystal_face_indexfrac_k
_exptl_oxdiff_crystal_face_indexfrac_l
_exptl_oxdiff_crystal_face_x
_exptl_oxdiff_crystal_face_y
_exptl_oxdiff_crystal_face_z
-15 18 0 0.0753 -15.0000 18.0000 0.0000 -0.7739 -0.2436 -0.5657
17 17 1 0.1072 17.0000 17.0000 1.0000 -0.2526 0.7761 -0.5730
-17 -17 0 0.0728 -17.0000 -17.0000 0.0000 0.1920 -0.7354 0.6382
-3 2 10 0.1318 -3.0000 2.0000 10.0000 -0.7145 0.3388 0.5935
3 0 -10 0.1221 3.0000 0.0000 -10.0000 0.6573 -0.3143 -0.6619
13 -19 -1 0.1046 13.0000 -19.0000 -1.0000 0.8284 0.1286 0.5414
24 -11 0 0.1506 24.0000 -11.0000 0.0000 0.7294 0.6083 0.2962

loop_
_geom_angle_atom_site_label_1
_geom_angle_atom_site_label_2
_geom_angle_atom_site_label_3
_geom_angle
_geom_angle_site_symmetry_1
_geom_angle_site_symmetry_3
_geom_angle_publ_flag
N1 Pd1 S2 105.76(10) . . ?
N1 Pd1 S1 176.40(15) . . ?
C2 Pd1 N1 80.13(15) . . ?
C2 Pd1 S2 174.02(13) . . ?
C2 Pd1 S1 99.85(12) . . ?
S1 Pd1 S2 74.33(4) . . ?
C21 N1 Pd1 115.9(3) . . ?
C25 N1 Pd1 123.5(3) . . ?
C25 N1 C21 120.0(4) . . ?
C3 C2 Pd1 125.0(3) . . ?
C3 C2 C1 119.8(4) . . ?
C1 C2 Pd1 115.2(3) . . ?
C27 S2 Pd1 82.39(15) . . ?
C27 S1 Pd1 86.09(16) . . ?
C2 C3 H3 118.5 . . ?
C4 C3 C2 123.0(4) . . ?
C4 C3 H3 118.5 . . ?
C2 C1 C6 119.1(4) . . ?
C2 C1 C21 114.4(4) . . ?
C6 C1 C21 126.5(4) . . ?
C7 C6 C1 123.3(4) . . ?
C7 C6 C5 117.8(4) . . ?
C5 C6 C1 118.7(4) . . ?
C6 C7 H7 119.5 . . ?
C8 C7 C6 120.9(4) . . ?
C8 C7 H7 119.5 . . ?
C7 C8 H8 119.6 . . ?
C7 C8 C9 120.8(4) . . ?
C9 C8 H8 119.6 . . ?
C8 C9 H9 119.0 . . ?
C8 C9 C10 122.0(4) . . ?
C10 C9 H9 119.0 . . ?
C9 C10 C5 118.0(4) . . ?
C9 C10 C11 122.1(4) . . ?
C5 C10 C11 119.9(4) . . ?
C6 C5 C10 120.3(4) . . ?
C6 C5 C4 119.9(4) . . ?
C10 C5 C4 119.7(4) . . ?
C3 C4 C5 117.7(4) . . ?
C3 C4 C13 122.5(4) . . ?
C5 C4 C13 119.8(4) . . ?
C12 C13 C4 119.1(4) . . ?
C14 C13 C4 122.2(4) . . ?
C14 C13 C12 118.6(4) . . ?
C11 C12 C13 120.8(4) . . ?
C11 C12 C17 120.2(4) . . ?
C17 C12 C13 119.0(4) . . ?
C12 C11 C10 119.6(4) . . ?
C20 C11 C10 122.7(4) . . ?
C20 C11 C12 117.7(5) . . ?
C11 C20 H20 119.2 . . ?
C11 C20 C19 121.6(5) . . ?
C19 C20 H20 119.2 . . ?
C20 C19 H19 119.2 . . ?
C18 C19 C20 121.6(5) . . ?
C18 C19 H19 119.2 . . ?
C19 C18 H18 120.0 . . ?
C19 C18 C17 119.9(5) . . ?
C17 C18 H18 120.0 . . ?
C18 C17 C12 118.8(5) . . ?
C16 C17 C12 119.4(5) . . ?
C16 C17 C18 121.8(5) . . ?
C17 C16 H16 119.8 . . ?
C15 C16 C17 120.3(5) . . ?
C15 C16 H16 119.8 . . ?
C16 C15 H15 119.5 . . ?
C16 C15 C14 120.9(5) . . ?
C14 C15 H15 119.5 . . ?
C13 C14 C15 121.7(5) . . ?
C13 C14 H14 119.2 . . ?
C15 C14 H14 119.2 . . ?
N1 C21 C1 113.0(4) . . ?
N1 C21 C22 118.3(4) . . ?
C22 C21 C1 128.5(4) . . ?
C21 C22 H22 119.2 . . ?
C23 C22 C21 121.5(5) . . ?
C23 C22 H22 119.2 . . ?
C22 C23 C26 120.2(5) . . ?
C24 C23 C22 118.2(5) . . ?
C24 C23 C26 121.7(5) . . ?
C23 C24 H24 120.5 . . ?
C25 C24 C23 118.9(5) . . ?
C25 C24 H24 120.5 . . ?
N1 C25 C24 122.8(4) . . ?
N1 C25 H25 118.6 . . ?
C24 C25 H25 118.6 . . ?
C23 C26 H26A 109.5 . . ?
C23 C26 H26B 109.5 . . ?
C23 C26 H26C 109.5 . . ?
H26A C26 H26B 109.5 . . ?
H26A C26 H26C 109.5 . . ?
H26B C26 H26C 109.5 . . ?
S2 C27 S1 117.2(3) . . ?
O1 C27 S2 125.4(4) . . ?
O1 C27 S1 117.5(4) . . ?
C27 O1 C28 118.7(4) . . ?
O1 C28 H28A 109.5 . . ?
O1 C28 H28B 109.5 . . ?
O1 C28 H28C 109.5 . . ?
H28A C28 H28B 109.5 . . ?
H28A C28 H28C 109.5 . . ?
H28B C28 H28C 109.5 . . ?

loop_
_geom_bond_atom_site_label_1
_geom_bond_atom_site_label_2
_geom_bond_distance
_geom_bond_site_symmetry_2
_geom_bond_publ_flag
Pd1 N1 2.030(3) . ?
Pd1 C2 1.984(4) . ?
Pd1 S2 2.4431(12) . ?
Pd1 S1 2.3113(11) . ?
N1 C21 1.364(5) . ?
N1 C25 1.343(5) . ?
C2 C3 1.395(6) . ?
C2 C1 1.395(6) . ?
S2 C27 1.672(5) . ?
S1 C27 1.696(4) . ?
C3 H3 0.9300 . ?
C3 C4 1.376(5) . ?
C1 C6 1.441(6) . ?
C1 C21 1.459(6) . ?
C6 C7 1.411(6) . ?
C6 C5 1.429(6) . ?
C7 H7 0.9300 . ?
C7 C8 1.366(5) . ?
C8 H8 0.9300 . ?
C8 C9 1.378(6) . ?
C9 H9 0.9300 . ?
C9 C10 1.379(6) . ?
C10 C5 1.430(6) . ?
C10 C11 1.465(6) . ?
C5 C4 1.438(6) . ?
C4 C13 1.465(6) . ?
C13 C12 1.431(6) . ?
C13 C14 1.378(6) . ?
C12 C11 1.425(7) . ?
C12 C17 1.426(7) . ?
C11 C20 1.389(6) . ?
C20 H20 0.9300 . ?
C20 C19 1.391(9) . ?
C19 H19 0.9300 . ?
C19 C18 1.350(8) . ?
C18 H18 0.9300 . ?
C18 C17 1.420(7) . ?
C17 C16 1.417(8) . ?
C16 H16 0.9300 . ?
C16 C15 1.349(8) . ?
C15 H15 0.9300 . ?
C15 C14 1.399(6) . ?
C14 H14 0.9300 . ?
C21 C22 1.400(6) . ?
C22 H22 0.9300 . ?
C22 C23 1.385(7) . ?
C23 C24 1.383(7) . ?
C23 C26 1.507(7) . ?
C24 H24 0.9300 . ?
C24 C25 1.374(7) . ?
C25 H25 0.9300 . ?
C26 H26A 0.9600 . ?
C26 H26B 0.9600 . ?
C26 H26C 0.9600 . ?
C27 O1 1.324(5) . ?
O1 C28 1.450(6) . ?
C28 H28A 0.9600 . ?
C28 H28B 0.9600 . ?
C28 H28C 0.9600 . ?

loop_
_geom_torsion_atom_site_label_1
_geom_torsion_atom_site_label_2
_geom_torsion_atom_site_label_3
_geom_torsion_atom_site_label_4
_geom_torsion
_geom_torsion_site_symmetry_1
_geom_torsion_site_symmetry_2
_geom_torsion_site_symmetry_3
_geom_torsion_site_symmetry_4
_geom_torsion_publ_flag
Pd1 N1 C21 C1 7.8(5) . . . . ?
Pd1 N1 C21 C22 -167.9(4) . . . . ?
Pd1 N1 C25 C24 171.1(4) . . . . ?
Pd1 C2 C3 C4 179.5(4) . . . . ?
Pd1 C2 C1 C6 -168.3(3) . . . . ?
Pd1 C2 C1 C21 12.0(6) . . . . ?
Pd1 S2 C27 S1 -1.5(3) . . . . ?
Pd1 S2 C27 O1 176.6(5) . . . . ?
Pd1 S1 C27 S2 1.6(3) . . . . ?
Pd1 S1 C27 O1 -176.6(4) . . . . ?
N1 C21 C22 C23 -5.1(7) . . . . ?
C2 C3 C4 C5 -11.2(7) . . . . ?
C2 C3 C4 C13 170.1(5) . . . . ?
C2 C1 C6 C7 164.3(6) . . . . ?
C2 C1 C6 C5 -11.0(7) . . . . ?
C2 C1 C21 N1 -12.8(6) . . . . ?
C2 C1 C21 C22 162.4(5) . . . . ?
S2 C27 O1 C28 -2.5(7) . . . . ?
S1 C27 O1 C28 175.6(4) . . . . ?
C3 C2 C1 C6 10.5(7) . . . . ?
C3 C2 C1 C21 -169.2(4) . . . . ?
C3 C4 C13 C12 168.7(5) . . . . ?
C3 C4 C13 C14 -12.9(8) . . . . ?
C1 C2 C3 C4 0.8(8) . . . . ?
C1 C6 C7 C8 -178.0(8) . . . . ?
C1 C6 C5 C10 179.0(4) . . . . ?
C1 C6 C5 C4 0.7(7) . . . . ?
C1 C21 C22 C23 -180.0(5) . . . . ?
C6 C1 C21 N1 167.5(4) . . . . ?
C6 C1 C21 C22 -17.3(8) . . . . ?
C6 C7 C8 C9 -0.7(16) . . . . ?
C6 C5 C4 C3 10.2(7) . . . . ?
C6 C5 C4 C13 -171.0(4) . . . . ?
C7 C6 C5 C10 3.4(7) . . . . ?
C7 C6 C5 C4 -174.9(5) . . . . ?
C7 C8 C9 C10 3.3(17) . . . . ?
C8 C9 C10 C5 -2.5(13) . . . . ?
C8 C9 C10 C11 178.0(9) . . . . ?
C9 C10 C5 C6 -0.9(8) . . . . ?
C9 C10 C5 C4 177.4(6) . . . . ?
C9 C10 C11 C12 174.3(6) . . . . ?
C9 C10 C11 C20 -3.1(9) . . . . ?
C10 C5 C4 C3 -168.1(4) . . . . ?
C10 C5 C4 C13 10.7(7) . . . . ?
C10 C11 C20 C19 176.5(6) . . . . ?
C5 C6 C7 C8 -2.6(11) . . . . ?
C5 C10 C11 C12 -5.2(7) . . . . ?
C5 C10 C11 C20 177.4(5) . . . . ?
C5 C4 C13 C12 -10.0(7) . . . . ?
C5 C4 C13 C14 168.4(5) . . . . ?
C4 C13 C12 C11 1.7(7) . . . . ?
C4 C13 C12 C17 -177.9(4) . . . . ?
C4 C13 C14 C15 -179.6(5) . . . . ?
C13 C12 C11 C10 5.9(7) . . . . ?
C13 C12 C11 C20 -176.6(5) . . . . ?
C13 C12 C17 C18 176.9(5) . . . . ?
C13 C12 C17 C16 -3.7(7) . . . . ?
C12 C13 C14 C15 -1.2(8) . . . . ?
C12 C11 C20 C19 -0.9(8) . . . . ?
C12 C17 C16 C15 1.3(9) . . . . ?
C11 C10 C5 C6 178.6(4) . . . . ?
C11 C10 C5 C4 -3.1(7) . . . . ?
C11 C12 C17 C18 -2.7(7) . . . . ?
C11 C12 C17 C16 176.7(5) . . . . ?
C11 C20 C19 C18 -1.5(10) . . . . ?
C20 C19 C18 C17 1.7(10) . . . . ?
C19 C18 C17 C12 0.4(8) . . . . ?
C19 C18 C17 C16 -179.0(6) . . . . ?
C18 C17 C16 C15 -179.3(6) . . . . ?
C17 C12 C11 C10 -174.6(5) . . . . ?
C17 C12 C11 C20 2.9(7) . . . . ?
C17 C16 C15 C14 1.2(10) . . . . ?
C16 C15 C14 C13 -1.2(9) . . . . ?
C14 C13 C12 C11 -176.8(5) . . . . ?
C14 C13 C12 C17 3.7(7) . . . . ?
C21 N1 C25 C24 0.3(8) . . . . ?
C21 C1 C6 C7 -16.0(8) . . . . ?
C21 C1 C6 C5 168.7(4) . . . . ?
C21 C22 C23 C24 2.5(8) . . . . ?
C21 C22 C23 C26 -178.5(5) . . . . ?
C22 C23 C24 C25 1.4(8) . . . . ?
C23 C24 C25 N1 -2.9(8) . . . . ?
C25 N1 C21 C1 179.3(4) . . . . ?
C25 N1 C21 C22 3.6(7) . . . . ?
C26 C23 C24 C25 -177.6(5) . . . . ?

loop_
_twin_individual_id
_twin_individual_mass_fraction_refined
1 0.77(4)
2 0.23(4)
